data_1556377
loop_
_publ_author_name
'Jia, Dedong'
'Zhang, Wenjuan'
'Liu, Weiliang'
'Wang, Lin'
'Redshaw, Carl'
'Sun, Wen-Hua'

_publ_section_title
;
 Unsymmetrical \a-diiminonickel bromide complexes: synthesis,
 characterization and their catalytic behavior toward ethylene
;
_journal_issue 10
_journal_name_full 'Catalysis Science &amp; Technology'
_journal_page_first 2737
_journal_paper_doi 10.1039/c3cy00422h
_journal_volume 3
_journal_year 2013
_chemical_formula_moiety 'C47 H45 Br2 Cl N2 Ni'
_chemical_formula_sum 'C47 H45 Br2 Cl N2 Ni'
_chemical_formula_weight 891.83
_space_group_IT_number 14
_space_group_name_Hall '-P 2ybc'
_space_group_name_H-M_alt 'P 1 21/c 1'
_symmetry_cell_setting monoclinic
_symmetry_space_group_name_H-M 'P 1 21/c 1'
_atom_sites_solution_hydrogens geom
_atom_sites_solution_primary direct
_atom_sites_solution_secondary difmap
_audit_creation_method SHELXL-97
_cell_angle_alpha 90.00
_cell_angle_beta 98.41(3)
_cell_angle_gamma 90.00
_cell_formula_units_Z 4
_cell_length_a 9.922(2)
_cell_length_b 16.840(3)
_cell_length_c 24.975(5)
_cell_measurement_temperature 173(2)
_cell_measurement_theta_max 27.46
_cell_measurement_theta_min 1.46
_cell_volume 4128.1(14)
_computing_cell_refinement 'CrystalClear (Rigaku Inc., 2007)'
_computing_data_collection 'CrystalClear (Rigaku Inc., 2007)'
_computing_data_reduction 'CrystalClear (Rigaku Inc., 2007)'
_computing_molecular_graphics 'XP in Siemens SHELXTL (Sheldrick, 1994)'
_computing_publication_material 'SHELX97 (Sheldrick, 1997)'
_computing_structure_refinement 'SHELXL-97 (Sheldrick, 1997)'
_computing_structure_solution 'SHELXS-97 (Sheldrick, 1990)'
_diffrn_ambient_temperature 173(2)
_diffrn_measured_fraction_theta_full 0.994
_diffrn_measured_fraction_theta_max 0.994
_diffrn_measurement_device_type 'Saturn724+ CCD'
_diffrn_measurement_method '\w scans at fixed \c = 45\%'
_diffrn_radiation_monochromator graphite
_diffrn_radiation_source 'fine-focus sealed tube'
_diffrn_radiation_type MoK\a
_diffrn_radiation_wavelength 0.71073
_diffrn_reflns_av_R_equivalents 0.0702
_diffrn_reflns_av_sigmaI/netI 0.0767
_diffrn_reflns_limit_h_max 11
_diffrn_reflns_limit_h_min -12
_diffrn_reflns_limit_k_max 21
_diffrn_reflns_limit_k_min -20
_diffrn_reflns_limit_l_max 29
_diffrn_reflns_limit_l_min -32
_diffrn_reflns_number 27562
_diffrn_reflns_theta_full 27.46
_diffrn_reflns_theta_max 27.46
_diffrn_reflns_theta_min 1.46
_diffrn_standards_decay_% none
_diffrn_standards_interval_count none
_diffrn_standards_interval_time none
_diffrn_standards_number none
_exptl_absorpt_coefficient_mu 2.505
_exptl_absorpt_correction_T_max 1.0000
_exptl_absorpt_correction_T_min 0.6198
_exptl_absorpt_correction_type empirical
_exptl_absorpt_process_details 'SADABS (Sheldrick, 1996)'
_exptl_crystal_colour red
_exptl_crystal_density_diffrn 1.435
_exptl_crystal_density_method 'not measured'
_exptl_crystal_description block
_exptl_crystal_F_000 1824
_exptl_crystal_size_max 0.204
_exptl_crystal_size_mid 0.134
_exptl_crystal_size_min 0.079
_refine_diff_density_max 1.364
_refine_diff_density_min -0.989
_refine_diff_density_rms 0.138
_refine_ls_extinction_method none
_refine_ls_goodness_of_fit_ref 1.193
_refine_ls_hydrogen_treatment constr
_refine_ls_matrix_type full
_refine_ls_number_parameters 478
_refine_ls_number_reflns 9393
_refine_ls_number_restraints 0
_refine_ls_restrained_S_all 1.193
_refine_ls_R_factor_gt 0.0979
_refine_ls_shift/su_max 0.000
_refine_ls_shift/su_mean 0.000
_refine_ls_structure_factor_coef Fsqd
_refine_ls_weighting_details 'calc w=1/[\s^2^(Fo^2^)+(0.1120P)^2^+10.6844P] where P=(Fo^2^+2Fc^2^)/3'
_refine_ls_weighting_scheme calc
_refine_ls_wR_factor_gt 0.2363
_refine_ls_wR_factor_ref 0.2722
_reflns_number_gt 6962
_reflns_number_total 9393
_reflns_threshold_expression >2sigma(I)
_cod_data_source_file c3cy00422h.txt
_cod_data_source_block Ni5
_cod_depositor_comments
;
The following automatic conversions were performed:

data item '_symmetry_cell_setting' value 'Monoclinic' was changed to
'monoclinic' in accordance with the
/home/saulius/struct/COD-crude-data/automatic-downloads/DataCite-retrospective/RSC/depositions/lib/dictionaries/cif_core.dic
dictionary named 'cif_core.dic' version 2.4.2 last updated on
2011-04-26.

Automatic conversion script
Id: cif_fix_values 6909 2019-04-08 15:41:33Z antanas 
;
_cod_original_cell_volume 4128.3(14)
_cod_original_sg_symbol_H-M P2(1)/c
_cod_database_code 1556377
_refine_ls_r_factor_ref 0.1333

loop_
_symmetry_equiv_pos_as_xyz
'x, y, z'
'-x, y+1/2, -z+1/2'
'-x, -y, -z'
'x, -y-1/2, z-1/2'

loop_
_atom_site_label
_atom_site_type_symbol
_atom_site_fract_x
_atom_site_fract_y
_atom_site_fract_z
_atom_site_U_iso_or_equiv
_atom_site_adp_type
_atom_site_occupancy
_atom_site_symmetry_multiplicity
_atom_site_calc_flag
_atom_site_refinement_flags
Ni1 Ni 0.13763(8) 0.85486(5) 0.33031(4) 0.0329(2) Uani 1 1 d .
N1 N 0.1447(5) 0.7394(3) 0.3087(2) 0.0260(11) Uani 1 1 d .
Br2 Br 0.31471(10) 0.89660(5) 0.39435(4) 0.0677(3) Uani 1 1 d .
C47 C 0.5236(7) 0.5815(4) 0.4465(3) 0.0357(15) Uani 1 1 d .
H47A H 0.4808 0.5329 0.4344 0.043 Uiso 1 1 calc R
Br1 Br 0.06393(12) 0.93219(5) 0.25439(4) 0.0692(4) Uani 1 1 d .
C3 C -0.0013(7) 0.6200(4) 0.2916(3) 0.0319(14) Uani 1 1 d .
H3A H 0.0754 0.5978 0.2759 0.048 Uiso 1 1 calc R
H3B H -0.0824 0.6215 0.2640 0.048 Uiso 1 1 calc R
H3C H -0.0195 0.5868 0.3220 0.048 Uiso 1 1 calc R
Cl Cl 0.61277(18) 0.56858(13) 0.23846(8) 0.0498(5) Uani 1 1 d .
C8 C 0.4772(7) 0.6204(4) 0.2585(3) 0.0353(15) Uani 1 1 d .
C2 C 0.0330(6) 0.7020(4) 0.3113(3) 0.0313(14) Uani 1 1 d .
C42 C 0.4643(7) 0.6539(4) 0.4281(2) 0.0308(13) Uani 1 1 d .
C10 C 0.2773(7) 0.7016(4) 0.2362(3) 0.0326(14) Uani 1 1 d .
C12 C 0.3308(7) 0.6577(4) 0.3892(2) 0.0296(13) Uani 1 1 d .
H12A H 0.2887 0.7099 0.3963 0.036 Uiso 1 1 calc R
C5 C 0.2585(6) 0.6989(4) 0.2905(3) 0.0281(13) Uani 1 1 d .
C9 C 0.3877(7) 0.6615(4) 0.2206(3) 0.0331(14) Uani 1 1 d .
H9A H 0.4018 0.6622 0.1838 0.040 Uiso 1 1 calc R
C36 C 0.2286(7) 0.5954(4) 0.3997(3) 0.0345(15) Uani 1 1 d .
C6 C 0.3525(6) 0.6600(4) 0.3297(3) 0.0292(13) Uani 1 1 d .
N2 N -0.0396(6) 0.8186(4) 0.3499(3) 0.0431(15) Uani 1 1 d .
C24 C 0.0507(7) 0.6999(4) 0.1714(3) 0.0339(14) Uani 1 1 d .
C44 C 0.6505(8) 0.7216(5) 0.4827(3) 0.052(2) Uani 1 1 d .
H44A H 0.6924 0.7700 0.4958 0.063 Uiso 1 1 calc R
C7 C 0.4620(6) 0.6210(4) 0.3127(3) 0.0298(13) Uani 1 1 d .
H7A H 0.5268 0.5946 0.3384 0.036 Uiso 1 1 calc R
C1 C -0.0724(7) 0.7475(4) 0.3375(3) 0.0368(15) Uani 1 1 d .
C45 C 0.7089(8) 0.6512(5) 0.5005(3) 0.0482(19) Uani 1 1 d .
H45A H 0.7921 0.6503 0.5248 0.058 Uiso 1 1 calc R
C46 C 0.6446(8) 0.5804(5) 0.4824(3) 0.0420(17) Uani 1 1 d .
H46A H 0.6840 0.5311 0.4947 0.050 Uiso 1 1 calc R
C29 C 0.0565(8) 0.6214(4) 0.1551(3) 0.0399(16) Uani 1 1 d .
H29A H 0.1417 0.5947 0.1590 0.048 Uiso 1 1 calc R
C30 C 0.2503(7) 0.7846(5) 0.1502(3) 0.0407(17) Uani 1 1 d .
C43 C 0.5305(8) 0.7240(5) 0.4459(3) 0.0450(18) Uani 1 1 d .
H43A H 0.4938 0.7737 0.4329 0.054 Uiso 1 1 calc R
C40 C 0.1289(10) 0.4649(5) 0.3855(3) 0.054(2) Uani 1 1 d .
H40A H 0.1292 0.4135 0.3697 0.065 Uiso 1 1 calc R
C41 C 0.2267(8) 0.5210(4) 0.3762(3) 0.0403(16) Uani 1 1 d .
H41A H 0.2925 0.5079 0.3536 0.048 Uiso 1 1 calc R
C11 C 0.1783(7) 0.7479(4) 0.1946(3) 0.0362(15) Uani 1 1 d .
H11A H 0.1449 0.7936 0.2146 0.043 Uiso 1 1 calc R
C25 C -0.0757(8) 0.7370(5) 0.1658(3) 0.0470(19) Uani 1 1 d .
H25A H -0.0813 0.7906 0.1772 0.056 Uiso 1 1 calc R
C37 C 0.1314(7) 0.6122(5) 0.4327(3) 0.0389(16) Uani 1 1 d .
H37A H 0.1320 0.6629 0.4494 0.047 Uiso 1 1 calc R
C26 C -0.1928(8) 0.6982(5) 0.1442(4) 0.055(2) Uani 1 1 d .
H26A H -0.2778 0.7252 0.1400 0.066 Uiso 1 1 calc R
C35 C 0.2719(10) 0.7430(6) 0.1041(3) 0.059(2) Uani 1 1 d .
H35A H 0.2392 0.6902 0.0989 0.071 Uiso 1 1 calc R
C13 C -0.1317(8) 0.8715(4) 0.3743(4) 0.048(2) Uani 1 1 d .
C31 C 0.3004(9) 0.8604(5) 0.1573(4) 0.057(2) Uani 1 1 d .
H31A H 0.2890 0.8891 0.1891 0.069 Uiso 1 1 calc R
C39 C 0.0311(9) 0.4847(5) 0.4178(3) 0.054(2) Uani 1 1 d .
H39A H -0.0378 0.4476 0.4231 0.064 Uiso 1 1 calc R
C14 C -0.2420(8) 0.9070(6) 0.3411(4) 0.067(3) Uani 1 1 d .
C28 C -0.0620(9) 0.5815(5) 0.1330(3) 0.051(2) Uani 1 1 d .
H28A H -0.0569 0.5281 0.1212 0.061 Uiso 1 1 calc R
C16 C -0.2952(9) 0.9786(5) 0.4205(5) 0.063(3) Uani 1 1 d .
C32 C 0.3679(11) 0.8957(6) 0.1183(4) 0.076(3) Uani 1 1 d .
H32A H 0.4004 0.9487 0.1234 0.092 Uiso 1 1 calc R
C27 C -0.1862(8) 0.6193(5) 0.1283(4) 0.058(2) Uani 1 1 d .
H27A H -0.2671 0.5916 0.1143 0.070 Uiso 1 1 calc R
C4 C -0.1999(7) 0.7058(5) 0.3469(4) 0.050(2) Uani 1 1 d .
H4A H -0.2577 0.7425 0.3638 0.076 Uiso 1 1 calc R
H4B H -0.1764 0.6602 0.3709 0.076 Uiso 1 1 calc R
H4C H -0.2490 0.6873 0.3123 0.076 Uiso 1 1 calc R
C38 C 0.0345(9) 0.5580(6) 0.4419(3) 0.053(2) Uani 1 1 d .
H38A H -0.0302 0.5711 0.4651 0.064 Uiso 1 1 calc R
C18 C -0.1010(9) 0.8877(5) 0.4290(4) 0.054(2) Uani 1 1 d .
C33 C 0.3877(11) 0.8554(7) 0.0731(4) 0.071(3) Uani 1 1 d .
H33A H 0.4334 0.8799 0.0465 0.086 Uiso 1 1 calc R
C23 C -0.3825(10) 1.0364(6) 0.4455(5) 0.079(3) Uani 1 1 d .
H23A H -0.4550 1.0560 0.4178 0.118 Uiso 1 1 calc R
H23B H -0.3265 1.0810 0.4610 0.118 Uiso 1 1 calc R
H23C H -0.4231 1.0098 0.4742 0.118 Uiso 1 1 calc R
C20 C 0.0170(13) 0.8502(8) 0.4668(5) 0.091(4) Uani 1 1 d .
H20A H 0.1084 0.8666 0.4661 0.109 Uiso 1 1 calc R
C34 C 0.3404(11) 0.7778(7) 0.0661(4) 0.073(3) Uani 1 1 d .
H34A H 0.3554 0.7486 0.0349 0.088 Uiso 1 1 calc R
C15 C -0.3217(9) 0.9595(6) 0.3657(5) 0.071(3) Uani 1 1 d .
H15A H -0.3978 0.9835 0.3443 0.085 Uiso 1 1 calc R
C19 C -0.2803(11) 0.8904(10) 0.2813(6) 0.112(6) Uani 1 1 d .
H19A H -0.2775 0.9409 0.2611 0.135 Uiso 1 1 calc R
H19B H -0.2114 0.8544 0.2695 0.135 Uiso 1 1 calc R
C17 C -0.1841(10) 0.9410(6) 0.4517(4) 0.064(2) Uani 1 1 d .
H17A H -0.1651 0.9522 0.4893 0.077 Uiso 1 1 calc R
C21 C -0.0133(13) 0.7919(15) 0.5021(6) 0.178(11) Uani 1 1 d .
H21A H 0.0709 0.7738 0.5242 0.268 Uiso 1 1 calc R
H21B H -0.0571 0.7470 0.4815 0.268 Uiso 1 1 calc R
H21C H -0.0751 0.8134 0.5257 0.268 Uiso 1 1 calc R
C22 C -0.4163(14) 0.8543(10) 0.2667(8) 0.151(9) Uani 1 1 d .
H22A H -0.4345 0.8459 0.2274 0.227 Uiso 1 1 calc R
H22B H -0.4857 0.8897 0.2776 0.227 Uiso 1 1 calc R
H22C H -0.4191 0.8031 0.2852 0.227 Uiso 1 1 calc R

loop_
_atom_site_aniso_label
_atom_site_aniso_U_11
_atom_site_aniso_U_22
_atom_site_aniso_U_33
_atom_site_aniso_U_23
_atom_site_aniso_U_13
_atom_site_aniso_U_12
Ni1 0.0311(4) 0.0229(4) 0.0441(5) -0.0017(4) 0.0036(3) -0.0026(3)
N1 0.030(3) 0.019(2) 0.027(3) 0.002(2) -0.003(2) -0.002(2)
Br2 0.0696(6) 0.0380(5) 0.0823(7) -0.0097(4) -0.0331(5) 0.0032(4)
C47 0.046(4) 0.033(3) 0.029(3) 0.002(3) 0.011(3) 0.007(3)
Br1 0.1124(9) 0.0284(4) 0.0580(6) 0.0046(4) -0.0176(5) 0.0110(4)
C3 0.036(3) 0.019(3) 0.040(4) -0.001(3) 0.004(3) -0.008(3)
Cl 0.0330(8) 0.0701(13) 0.0477(11) -0.0151(10) 0.0103(7) 0.0056(9)
C8 0.031(3) 0.043(4) 0.032(4) -0.002(3) 0.008(3) -0.004(3)
C2 0.033(3) 0.026(3) 0.035(4) 0.001(3) 0.004(3) -0.006(3)
C42 0.042(3) 0.028(3) 0.022(3) 0.005(3) 0.003(2) 0.001(3)
C10 0.037(3) 0.030(3) 0.030(3) 0.005(3) 0.003(3) -0.007(3)
C12 0.039(3) 0.027(3) 0.023(3) -0.002(2) 0.002(2) 0.007(3)
C5 0.030(3) 0.024(3) 0.030(3) 0.004(3) 0.001(2) -0.003(2)
C9 0.040(3) 0.040(4) 0.022(3) 0.004(3) 0.012(3) -0.004(3)
C36 0.048(4) 0.028(3) 0.026(3) 0.004(3) 0.000(3) 0.001(3)
C6 0.035(3) 0.025(3) 0.028(3) 0.000(3) 0.004(2) -0.002(3)
N2 0.035(3) 0.031(3) 0.067(4) -0.009(3) 0.016(3) -0.006(3)
C24 0.032(3) 0.032(3) 0.036(4) 0.010(3) 0.000(3) -0.002(3)
C44 0.053(5) 0.043(4) 0.053(5) -0.006(4) -0.019(4) -0.004(4)
C7 0.032(3) 0.033(3) 0.024(3) 0.005(3) 0.003(2) 0.001(3)
C1 0.028(3) 0.038(4) 0.044(4) -0.002(3) 0.005(3) 0.000(3)
C45 0.052(4) 0.054(5) 0.035(4) 0.003(4) -0.007(3) -0.003(4)
C46 0.052(4) 0.041(4) 0.033(4) 0.009(3) 0.005(3) 0.012(3)
C29 0.043(4) 0.038(4) 0.038(4) 0.012(3) 0.006(3) -0.003(3)
C30 0.041(4) 0.051(4) 0.027(3) 0.018(3) -0.002(3) -0.012(3)
C43 0.059(5) 0.033(4) 0.039(4) 0.000(3) -0.005(3) 0.007(3)
C40 0.082(6) 0.038(4) 0.039(4) 0.013(3) -0.007(4) -0.018(4)
C41 0.051(4) 0.034(4) 0.034(4) 0.004(3) 0.001(3) -0.003(3)
C11 0.037(3) 0.030(3) 0.038(4) 0.009(3) -0.007(3) -0.011(3)
C25 0.045(4) 0.036(4) 0.056(5) 0.011(4) -0.005(3) 0.000(3)
C37 0.046(4) 0.044(4) 0.028(3) 0.008(3) 0.009(3) 0.007(3)
C26 0.037(4) 0.054(5) 0.071(6) 0.008(4) -0.008(4) -0.001(4)
C35 0.076(6) 0.062(5) 0.037(4) 0.007(4) 0.003(4) -0.023(5)
C13 0.037(4) 0.026(3) 0.083(6) -0.012(4) 0.021(4) -0.005(3)
C31 0.063(5) 0.057(5) 0.049(5) 0.020(4) -0.003(4) -0.018(4)
C39 0.055(5) 0.062(5) 0.041(4) 0.025(4) -0.003(4) -0.016(4)
C14 0.036(4) 0.068(6) 0.093(7) -0.041(6) -0.002(4) 0.001(4)
C28 0.060(5) 0.034(4) 0.056(5) 0.002(4) -0.002(4) -0.015(4)
C16 0.052(5) 0.038(4) 0.104(8) -0.020(5) 0.032(5) -0.008(4)
C32 0.085(7) 0.070(7) 0.071(7) 0.030(6) 0.001(6) -0.040(6)
C27 0.040(4) 0.047(5) 0.085(7) 0.007(5) -0.001(4) -0.017(4)
C4 0.037(4) 0.045(4) 0.075(6) -0.011(4) 0.024(4) -0.012(3)
C38 0.055(5) 0.066(6) 0.042(4) 0.018(4) 0.016(4) 0.000(4)
C18 0.061(5) 0.039(4) 0.069(6) 0.005(4) 0.036(4) 0.006(4)
C33 0.080(7) 0.090(7) 0.043(5) 0.027(5) 0.005(4) -0.040(6)
C23 0.051(5) 0.066(6) 0.128(10) -0.029(6) 0.040(6) 0.009(5)
C20 0.086(8) 0.115(10) 0.081(8) 0.043(7) 0.042(6) 0.055(7)
C34 0.098(7) 0.089(7) 0.032(4) 0.012(5) 0.009(5) -0.047(6)
C15 0.037(4) 0.060(6) 0.115(9) -0.023(6) 0.007(5) 0.005(4)
C19 0.057(6) 0.158(14) 0.110(10) -0.074(10) -0.028(6) 0.040(7)
C17 0.063(6) 0.065(6) 0.070(6) 0.000(5) 0.032(5) -0.004(5)
C21 0.063(7) 0.39(3) 0.088(10) 0.096(16) 0.017(7) 0.052(13)
C22 0.088(9) 0.124(13) 0.213(19) -0.077(13) -0.074(11) 0.044(9)

loop_
_atom_type_symbol
_atom_type_description
_atom_type_scat_dispersion_real
_atom_type_scat_dispersion_imag
_atom_type_scat_source
C C 0.0033 0.0016 'International Tables Vol C Tables 4.2.6.8 and 6.1.1.4'
H H 0.0000 0.0000 'International Tables Vol C Tables 4.2.6.8 and 6.1.1.4'
N N 0.0061 0.0033 'International Tables Vol C Tables 4.2.6.8 and 6.1.1.4'
Cl Cl 0.1484 0.1585 'International Tables Vol C Tables 4.2.6.8 and 6.1.1.4'
Ni Ni 0.3393 1.1124 'International Tables Vol C Tables 4.2.6.8 and 6.1.1.4'
Br Br -0.2901 2.4595 'International Tables Vol C Tables 4.2.6.8 and 6.1.1.4'

loop_
_geom_angle_atom_site_label_1
_geom_angle_atom_site_label_2
_geom_angle_atom_site_label_3
_geom_angle
N2 Ni1 N1 80.6(2)
N2 Ni1 Br2 122.3(2)
N1 Ni1 Br2 115.21(14)
N2 Ni1 Br1 100.9(2)
N1 Ni1 Br1 109.82(15)
Br2 Ni1 Br1 120.74(5)
C2 N1 C5 120.3(5)
C2 N1 Ni1 113.2(4)
C5 N1 Ni1 126.5(4)
C46 C47 C42 120.3(7)
C7 C8 C9 121.0(6)
C7 C8 Cl 119.0(5)
C9 C8 Cl 120.0(5)
N1 C2 C3 126.5(6)
N1 C2 C1 115.3(6)
C3 C2 C1 118.2(6)
C43 C42 C47 118.6(6)
C43 C42 C12 119.5(6)
C47 C42 C12 122.0(6)
C9 C10 C5 118.6(6)
C9 C10 C11 120.6(6)
C5 C10 C11 120.8(6)
C36 C12 C42 113.7(5)
C36 C12 C6 112.3(5)
C42 C12 C6 112.8(5)
C10 C5 C6 121.4(6)
C10 C5 N1 120.7(5)
C6 C5 N1 117.9(5)
C8 C9 C10 120.2(6)
C41 C36 C37 118.0(7)
C41 C36 C12 121.6(6)
C37 C36 C12 120.4(6)
C7 C6 C5 118.4(6)
C7 C6 C12 120.7(6)
C5 C6 C12 120.8(6)
C1 N2 C13 121.4(6)
C1 N2 Ni1 115.8(5)
C13 N2 Ni1 122.7(4)
C29 C24 C25 118.4(7)
C29 C24 C11 122.9(6)
C25 C24 C11 118.7(6)
C45 C44 C43 121.3(7)
C8 C7 C6 120.3(6)
N2 C1 C4 126.7(7)
N2 C1 C2 114.5(6)
C4 C1 C2 118.8(6)
C44 C45 C46 119.0(7)
C47 C46 C45 120.6(7)
C24 C29 C28 120.4(7)
C31 C30 C35 118.6(7)
C31 C30 C11 118.7(7)
C35 C30 C11 122.7(7)
C42 C43 C44 120.2(7)
C39 C40 C41 119.6(8)
C36 C41 C40 120.6(8)
C30 C11 C10 112.0(6)
C30 C11 C24 112.6(6)
C10 C11 C24 113.3(5)
C26 C25 C24 121.6(8)
C38 C37 C36 122.0(7)
C25 C26 C27 119.7(8)
C34 C35 C30 120.6(9)
C18 C13 C14 122.6(8)
C18 C13 N2 117.9(7)
C14 C13 N2 119.4(8)
C30 C31 C32 120.6(9)
C38 C39 C40 119.8(8)
C15 C14 C13 116.9(9)
C15 C14 C19 118.6(9)
C13 C14 C19 124.4(8)
C27 C28 C29 120.2(8)
C15 C16 C17 117.5(8)
C15 C16 C23 121.5(10)
C17 C16 C23 121.0(10)
C33 C32 C31 120.7(9)
C28 C27 C26 119.7(7)
C37 C38 C39 119.9(8)
C13 C18 C17 118.1(9)
C13 C18 C20 124.5(8)
C17 C18 C20 117.4(9)
C32 C33 C34 119.2(8)
C21 C20 C18 118.0(11)
C35 C34 C33 120.3(10)
C14 C15 C16 123.0(10)
C22 C19 C14 114.1(14)
C18 C17 C16 121.8(10)

loop_
_geom_bond_atom_site_label_1
_geom_bond_atom_site_label_2
_geom_bond_distance
Ni1 N2 1.989(6)
Ni1 N1 2.023(5)
Ni1 Br2 2.3059(14)
Ni1 Br1 2.3282(13)
N1 C2 1.285(8)
N1 C5 1.448(8)
C47 C46 1.390(10)
C47 C42 1.401(9)
C3 C2 1.488(8)
Cl C8 1.738(7)
C8 C7 1.383(9)
C8 C9 1.384(10)
C2 C1 1.519(9)
C42 C43 1.392(10)
C42 C12 1.526(9)
C10 C9 1.391(9)
C10 C5 1.395(9)
C10 C11 1.536(9)
C12 C36 1.509(10)
C12 C6 1.533(9)
C5 C6 1.410(9)
C36 C41 1.383(10)
C36 C37 1.386(10)
C6 C7 1.388(9)
N2 C1 1.267(9)
N2 C13 1.471(9)
C24 C29 1.386(10)
C24 C25 1.390(10)
C24 C11 1.542(9)
C44 C45 1.366(11)
C44 C43 1.395(10)
C1 C4 1.496(9)
C45 C46 1.395(11)
C29 C28 1.396(11)
C30 C31 1.372(11)
C30 C35 1.390(12)
C30 C11 1.533(10)
C40 C39 1.390(13)
C40 C41 1.398(11)
C25 C26 1.372(11)
C37 C38 1.371(11)
C26 C27 1.391(13)
C35 C34 1.378(12)
C13 C18 1.382(13)
C13 C14 1.407(13)
C31 C32 1.394(13)
C39 C38 1.372(13)
C14 C15 1.388(13)
C14 C19 1.512(15)
C28 C27 1.377(12)
C16 C15 1.392(15)
C16 C17 1.404(14)
C16 C23 1.499(12)
C32 C33 1.356(15)
C18 C17 1.394(12)
C18 C20 1.529(14)
C33 C34 1.391(14)
C20 C21 1.38(2)
C19 C22 1.476(18)
